data_7006643
loop_
_publ_author_name
'Schneider, Sabine K.'
'Julius, Gerrit R.'
'Loschen, Christoph'
'Raubenheimer, Helgard G.'
'Frenking, Gernot'
'Herrmann, Wolfgang A.'

_publ_section_title
;
 A first structural and theoretical comparison of pyridinylidene-type
 rNHC (remote N-heterocyclic carbene) and NHC complexes of Ni(II)
 obtained by oxidative substitution.
;
_journal_issue 9
_journal_name_full 'Dalton transactions (Cambridge, England : 2003)'
_journal_page_first 1226
_journal_page_last 1233
_journal_paper_doi 10.1039/b512419k
_journal_year 2006
_chemical_formula_moiety 'C42 H37 Cl N Ni P2, 2(C H2 Cl2), B F4'
_chemical_formula_sum 'C44 H41 B Cl5 F4 N Ni P2'
_chemical_formula_weight 968.49
_chemical_name_systematic
;
?
;
_space_group_IT_number 62
_symmetry_cell_setting orthorhombic
_symmetry_space_group_name_Hall '-P 2ac 2n'
_symmetry_space_group_name_H-M 'P n m a'
_atom_sites_solution_hydrogens geom
_atom_sites_solution_primary direct
_atom_sites_solution_secondary difmap
_audit_creation_method SHELXL-97
_cell_angle_alpha 90.00
_cell_angle_beta 90.00
_cell_angle_gamma 90.00
_cell_formula_units_Z 4
_cell_length_a 18.114(4)
_cell_length_b 21.802(5)
_cell_length_c 11.028(2)
_cell_measurement_reflns_used 3812
_cell_measurement_temperature 100(2)
_cell_measurement_theta_max 25.88
_cell_measurement_theta_min 2.16
_cell_volume 4355.2(16)
_computing_cell_refinement 'SAINT (Bruker, 2002)'
_computing_data_collection 'SMART (Bruker, 2001)'
_computing_data_reduction SAINT
_computing_molecular_graphics 'ORTEP3 for Windows (Farrugia, 1997)'
_computing_publication_material 'SHELXL-97 (Sheldrick, 1997)'
_computing_structure_refinement 'SHELXL-97 (Sheldrick, 1997)'
_computing_structure_solution 'SHELXS-97 (Sheldrick, 1997)'
_diffrn_ambient_temperature 100(2)
_diffrn_measured_fraction_theta_full 1.000
_diffrn_measured_fraction_theta_max 1.000
_diffrn_measurement_device_type 'Bruker APEX CCD area-detector'
_diffrn_measurement_method \w
_diffrn_radiation_monochromator graphite
_diffrn_radiation_source 'fine-focus sealed tube'
_diffrn_radiation_type MoK\a
_diffrn_radiation_wavelength 0.71073
_diffrn_reflns_av_R_equivalents 0.0558
_diffrn_reflns_av_sigmaI/netI 0.0411
_diffrn_reflns_limit_h_max 21
_diffrn_reflns_limit_h_min -22
_diffrn_reflns_limit_k_max 24
_diffrn_reflns_limit_k_min -26
_diffrn_reflns_limit_l_max 12
_diffrn_reflns_limit_l_min -13
_diffrn_reflns_number 22684
_diffrn_reflns_theta_full 25.68
_diffrn_reflns_theta_max 25.68
_diffrn_reflns_theta_min 1.87
_exptl_absorpt_coefficient_mu 0.877
_exptl_absorpt_correction_T_max 0.9175
_exptl_absorpt_correction_T_min 0.7602
_exptl_absorpt_correction_type multi-scan
_exptl_absorpt_process_details 'SADABS, Blessing, Acta Cryst. A51 (1995) 33-38'
_exptl_crystal_colour yellow
_exptl_crystal_density_diffrn 1.477
_exptl_crystal_density_method 'not measured'
_exptl_crystal_description block
_exptl_crystal_F_000 1984
_exptl_crystal_size_max 0.20
_exptl_crystal_size_mid 0.15
_exptl_crystal_size_min 0.10
_refine_diff_density_max 1.838
_refine_diff_density_min -1.222
_refine_diff_density_rms 0.094
_refine_ls_extinction_method none
_refine_ls_goodness_of_fit_ref 1.031
_refine_ls_hydrogen_treatment constr
_refine_ls_matrix_type full
_refine_ls_number_parameters 281
_refine_ls_number_reflns 4250
_refine_ls_number_restraints 0
_refine_ls_restrained_S_all 1.031
_refine_ls_R_factor_all 0.0740
_refine_ls_R_factor_gt 0.0537
_refine_ls_shift/su_max 0.001
_refine_ls_shift/su_mean 0.000
_refine_ls_structure_factor_coef Fsqd
_refine_ls_weighting_details 'calc w=1/[\s^2^(Fo^2^)+(0.0627P)^2^+12.6339P] where P=(Fo^2^+2Fc^2^)/3'
_refine_ls_weighting_scheme calc
_refine_ls_wR_factor_gt 0.1271
_refine_ls_wR_factor_ref 0.1399
_reflns_number_gt 3305
_reflns_number_total 4250
_reflns_threshold_expression >2sigma(I)
_cod_data_source_file b512419k.txt
_cod_data_source_block 7
_cod_original_cell_volume 4355.4(16)
_cod_original_sg_symbol_H-M Pnma
_cod_database_code 7006643

loop_
_symmetry_equiv_pos_as_xyz
'x, y, z'
'-x+1/2, -y, z+1/2'
'x+1/2, -y+1/2, -z+1/2'
'-x, y+1/2, -z'
'-x, -y, -z'
'x-1/2, y, -z-1/2'
'-x-1/2, y-1/2, z-1/2'
'x, -y-1/2, z'

loop_
_atom_site_label
_atom_site_type_symbol
_atom_site_fract_x
_atom_site_fract_y
_atom_site_fract_z
_atom_site_U_iso_or_equiv
_atom_site_adp_type
_atom_site_occupancy
_atom_site_symmetry_multiplicity
_atom_site_calc_flag
_atom_site_refinement_flags
_atom_site_disorder_assembly
_atom_site_disorder_group
Ni1 Ni 0.83771(3) 0.7500 0.20617(6) 0.01359(18) Uani 1 2 d S . .
P1 P 0.82646(5) 0.64880(4) 0.18606(8) 0.0150(2) Uani 1 1 d . . .
Cl1 Cl 0.75286(7) 0.7500 0.34932(11) 0.0193(3) Uani 1 2 d S . .
F2 F 0.98115(18) 0.7500 0.5068(3) 0.0319(8) Uani 1 2 d S . .
F1 F 0.98733(16) 0.69808(11) 0.6857(2) 0.0394(6) Uani 1 1 d . . .
C3 C 1.0615(3) 0.7500 0.1625(5) 0.0229(12) Uani 1 2 d S . .
H3 H 1.1025 0.7500 0.2162 0.027 Uiso 1 2 calc SR . .
F3 F 0.88316(19) 0.7500 0.6329(3) 0.0412(9) Uani 1 2 d S . .
N1 N 0.9431(2) 0.7500 0.0081(4) 0.0193(9) Uani 1 2 d S . .
C2 C 0.9909(3) 0.7500 0.2074(5) 0.0209(11) Uani 1 2 d S . .
H2 H 0.9833 0.7500 0.2926 0.025 Uiso 1 2 calc SR . .
C31 C 0.72858(19) 0.63234(16) 0.1711(3) 0.0172(8) Uani 1 1 d . . .
C1 C 0.9288(3) 0.7500 0.1279(5) 0.0188(11) Uani 1 2 d S . .
C35 C 0.6156(2) 0.58856(18) 0.2459(4) 0.0268(9) Uani 1 1 d . . .
H35 H 0.5903 0.5643 0.3040 0.032 Uiso 1 1 calc R . .
C13 C 0.8693(2) 0.56562(18) -0.1423(4) 0.0273(9) Uani 1 1 d . . .
H13 H 0.8425 0.5507 -0.2102 0.033 Uiso 1 1 calc R . .
C34 C 0.5769(2) 0.61630(19) 0.1535(4) 0.0294(10) Uani 1 1 d . . .
H34 H 0.5250 0.6107 0.1476 0.035 Uiso 1 1 calc R . .
C11 C 0.8708(2) 0.61190(16) 0.0561(3) 0.0181(8) Uani 1 1 d . . .
C26 C 0.88020(19) 0.63200(17) 0.4208(3) 0.0188(8) Uani 1 1 d . . .
H26 H 0.8760 0.6752 0.4288 0.023 Uiso 1 1 calc R . .
C6 C 0.8823(3) 0.7500 -0.0799(5) 0.0246(12) Uani 1 2 d S . .
H6A H 0.8357 0.7418 -0.0378 0.037 Uiso 0.50 1 calc PR . .
H6B H 0.8910 0.7181 -0.1408 0.037 Uiso 0.50 1 calc PR . .
H6C H 0.8797 0.7901 -0.1198 0.037 Uiso 0.50 1 calc PR . .
C21 C 0.86034(19) 0.60339(17) 0.3128(3) 0.0173(8) Uani 1 1 d . . .
B1 B 0.9596(4) 0.7500 0.6272(6) 0.0256(14) Uani 1 2 d S . .
C22 C 0.8671(2) 0.54011(18) 0.3022(4) 0.0236(8) Uani 1 1 d . . .
H22 H 0.8542 0.5206 0.2282 0.028 Uiso 1 1 calc R . .
C4 C 1.0725(3) 0.7500 0.0380(5) 0.0243(12) Uani 1 2 d S . .
H4 H 1.1213 0.7500 0.0063 0.029 Uiso 1 2 calc SR . .
C5 C 1.0138(3) 0.7500 -0.0388(5) 0.0220(12) Uani 1 2 d S . .
H5 H 1.0214 0.7500 -0.1240 0.026 Uiso 1 2 calc SR . .
C24 C 0.9119(2) 0.53390(19) 0.5060(4) 0.0259(9) Uani 1 1 d . . .
H24 H 0.9292 0.5101 0.5723 0.031 Uiso 1 1 calc R . .
C15 C 0.9848(2) 0.58514(18) -0.0441(4) 0.0242(9) Uani 1 1 d . . .
H15 H 1.0372 0.5833 -0.0439 0.029 Uiso 1 1 calc R . .
C36 C 0.6918(2) 0.59598(17) 0.2544(4) 0.0218(8) Uani 1 1 d . . .
H36 H 0.7185 0.5761 0.3173 0.026 Uiso 1 1 calc R . .
C16 C 0.9477(2) 0.60895(17) 0.0548(3) 0.0214(8) Uani 1 1 d . . .
H16 H 0.9749 0.6235 0.1226 0.026 Uiso 1 1 calc R . .
C32 C 0.6887(2) 0.66097(18) 0.0785(4) 0.0231(8) Uani 1 1 d . . .
H32 H 0.7135 0.6865 0.0218 0.028 Uiso 1 1 calc R . .
C14 C 0.9457(2) 0.56403(19) -0.1430(4) 0.0277(9) Uani 1 1 d . . .
H14 H 0.9712 0.5484 -0.2117 0.033 Uiso 1 1 calc R . .
C12 C 0.8318(2) 0.58886(17) -0.0432(3) 0.0203(8) Uani 1 1 d . . .
H12 H 0.7793 0.5891 -0.0426 0.024 Uiso 1 1 calc R . .
C23 C 0.8924(2) 0.50534(19) 0.3981(4) 0.0286(9) Uani 1 1 d . . .
H23 H 0.8964 0.4621 0.3904 0.034 Uiso 1 1 calc R . .
C33 C 0.6131(2) 0.65230(19) 0.0692(4) 0.0272(9) Uani 1 1 d . . .
H33 H 0.5863 0.6710 0.0051 0.033 Uiso 1 1 calc R . .
C25 C 0.9064(2) 0.59667(18) 0.5173(4) 0.0235(8) Uani 1 1 d . . .
H25 H 0.9204 0.6160 0.5910 0.028 Uiso 1 1 calc R . .
Cl2 Cl 0.78121(7) 0.43533(7) 0.07937(13) 0.0567(4) Uani 1 1 d . . .
Cl3 Cl 0.83712(12) 0.33701(12) 0.22723(16) 0.1120(9) Uani 1 1 d . . .
C7 C 0.7683(3) 0.3586(3) 0.1227(5) 0.0643(18) Uani 1 1 d . . .
H7B H 0.7708 0.3318 0.0504 0.077 Uiso 1 1 calc R . .
H7A H 0.7189 0.3536 0.1601 0.077 Uiso 1 1 calc R . .

loop_
_atom_site_aniso_label
_atom_site_aniso_U_11
_atom_site_aniso_U_22
_atom_site_aniso_U_33
_atom_site_aniso_U_23
_atom_site_aniso_U_13
_atom_site_aniso_U_12
Ni1 0.0106(3) 0.0151(3) 0.0151(3) 0.000 0.0007(3) 0.000
P1 0.0117(4) 0.0159(5) 0.0172(5) 0.0003(4) -0.0015(3) 0.0005(3)
Cl1 0.0163(6) 0.0202(6) 0.0213(6) 0.000 0.0052(5) 0.000
F2 0.0294(18) 0.040(2) 0.0261(18) 0.000 0.0001(14) 0.000
F1 0.0553(17) 0.0303(14) 0.0327(14) 0.0020(11) -0.0153(12) 0.0032(12)
C3 0.017(3) 0.025(3) 0.026(3) 0.000 -0.001(2) 0.000
F3 0.0251(18) 0.071(3) 0.0272(19) 0.000 -0.0012(15) 0.000
N1 0.018(2) 0.021(2) 0.019(2) 0.000 0.0006(18) 0.000
C2 0.018(3) 0.017(3) 0.028(3) 0.000 0.002(2) 0.000
C31 0.0140(17) 0.0168(18) 0.0208(18) -0.0042(15) -0.0011(14) 0.0017(14)
C1 0.021(3) 0.016(3) 0.020(3) 0.000 0.005(2) 0.000
C35 0.0189(19) 0.025(2) 0.037(2) -0.0042(18) 0.0062(17) -0.0042(16)
C13 0.036(2) 0.025(2) 0.021(2) -0.0035(17) -0.0047(18) 0.0033(18)
C34 0.0135(18) 0.032(2) 0.042(3) -0.016(2) -0.0009(18) 0.0028(16)
C11 0.0207(18) 0.0160(18) 0.0176(18) 0.0007(15) 0.0015(15) 0.0015(14)
C26 0.0160(18) 0.0203(19) 0.0200(19) 0.0023(15) 0.0034(15) -0.0006(14)
C6 0.025(3) 0.026(3) 0.022(3) 0.000 -0.003(2) 0.000
C21 0.0103(16) 0.0212(19) 0.0205(19) 0.0035(15) 0.0014(14) 0.0003(14)
B1 0.032(4) 0.029(4) 0.015(3) 0.000 -0.002(3) 0.000
C22 0.0256(19) 0.020(2) 0.026(2) -0.0003(16) -0.0033(17) 0.0026(15)
C4 0.022(3) 0.026(3) 0.025(3) 0.000 0.004(2) 0.000
C5 0.018(3) 0.022(3) 0.026(3) 0.000 0.006(2) 0.000
C24 0.022(2) 0.032(2) 0.023(2) 0.0107(18) -0.0005(16) 0.0045(17)
C15 0.0202(19) 0.024(2) 0.029(2) -0.0030(17) 0.0059(16) 0.0038(16)
C36 0.0180(18) 0.0188(19) 0.029(2) -0.0013(16) -0.0006(16) 0.0013(15)
C16 0.0204(18) 0.0207(19) 0.023(2) -0.0022(16) -0.0022(15) -0.0001(15)
C32 0.0191(18) 0.025(2) 0.025(2) -0.0033(17) -0.0043(16) 0.0030(16)
C14 0.031(2) 0.026(2) 0.025(2) -0.0032(18) 0.0067(18) 0.0049(17)
C12 0.0197(18) 0.0188(19) 0.023(2) -0.0009(15) -0.0029(16) 0.0002(15)
C23 0.031(2) 0.021(2) 0.034(2) 0.0028(18) 0.0005(19) 0.0062(17)
C33 0.0207(19) 0.028(2) 0.032(2) -0.0078(18) -0.0074(17) 0.0084(17)
C25 0.0194(19) 0.031(2) 0.0202(19) 0.0005(17) -0.0010(16) 0.0022(16)
Cl2 0.0426(7) 0.0769(10) 0.0507(8) -0.0228(7) -0.0095(6) -0.0117(7)
Cl3 0.1179(17) 0.165(2) 0.0529(10) -0.0163(12) -0.0301(10) 0.0928(16)
C7 0.076(4) 0.075(4) 0.041(3) -0.020(3) -0.020(3) 0.042(3)

loop_
_atom_type_symbol
_atom_type_description
_atom_type_scat_dispersion_real
_atom_type_scat_dispersion_imag
_atom_type_scat_source
C C 0.0033 0.0016 'International Tables Vol C Tables 4.2.6.8 and 6.1.1.4'
H H 0.0000 0.0000 'International Tables Vol C Tables 4.2.6.8 and 6.1.1.4'
B B 0.0013 0.0007 'International Tables Vol C Tables 4.2.6.8 and 6.1.1.4'
N N 0.0061 0.0033 'International Tables Vol C Tables 4.2.6.8 and 6.1.1.4'
F F 0.0171 0.0103 'International Tables Vol C Tables 4.2.6.8 and 6.1.1.4'
P P 0.1023 0.0942 'International Tables Vol C Tables 4.2.6.8 and 6.1.1.4'
Cl Cl 0.1484 0.1585 'International Tables Vol C Tables 4.2.6.8 and 6.1.1.4'
Ni Ni 0.3393 1.1124 'International Tables Vol C Tables 4.2.6.8 and 6.1.1.4'

loop_
_geom_angle_atom_site_label_1
_geom_angle_atom_site_label_2
_geom_angle_atom_site_label_3
_geom_angle
_geom_angle_site_symmetry_1
_geom_angle_site_symmetry_3
_geom_angle_publ_flag
C1 Ni1 Cl1 161.85(17) . . ?
C1 Ni1 P1 92.00(4) . 8_575 ?
Cl1 Ni1 P1 90.43(3) . 8_575 ?
C1 Ni1 P1 92.00(4) . . ?
Cl1 Ni1 P1 90.43(3) . . ?
P1 Ni1 P1 164.45(5) 8_575 . ?
C31 P1 C21 106.95(17) . . ?
C31 P1 C11 105.68(17) . . ?
C21 P1 C11 102.40(16) . . ?
C31 P1 Ni1 107.10(12) . . ?
C21 P1 Ni1 115.57(13) . . ?
C11 P1 Ni1 118.28(12) . . ?
C2 C3 C4 119.4(5) . . ?
C2 C3 H3 120.3 . . ?
C4 C3 H3 120.3 . . ?
C1 N1 C5 123.1(5) . . ?
C1 N1 C6 120.3(4) . . ?
C5 N1 C6 116.6(4) . . ?
C3 C2 C1 121.0(5) . . ?
C3 C2 H2 119.5 . . ?
C1 C2 H2 119.5 . . ?
C36 C31 C32 119.5(3) . . ?
C36 C31 P1 121.5(3) . . ?
C32 C31 P1 118.8(3) . . ?
N1 C1 C2 116.8(5) . . ?
N1 C1 Ni1 128.7(4) . . ?
C2 C1 Ni1 114.5(4) . . ?
C34 C35 C36 120.3(4) . . ?
C34 C35 H35 119.9 . . ?
C36 C35 H35 119.9 . . ?
C12 C13 C14 120.3(4) . . ?
C12 C13 H13 119.8 . . ?
C14 C13 H13 119.8 . . ?
C35 C34 C33 120.3(4) . . ?
C35 C34 H34 119.9 . . ?
C33 C34 H34 119.9 . . ?
C16 C11 C12 118.7(3) . . ?
C16 C11 P1 117.8(3) . . ?
C12 C11 P1 123.4(3) . . ?
C21 C26 C25 119.5(4) . . ?
C21 C26 H26 120.3 . . ?
C25 C26 H26 120.3 . . ?
N1 C6 H6A 109.5 . . ?
N1 C6 H6B 109.5 . . ?
H6A C6 H6B 109.5 . . ?
N1 C6 H6C 109.5 . . ?
H6A C6 H6C 109.5 . . ?
H6B C6 H6C 109.5 . . ?
C22 C21 C26 119.6(3) . . ?
C22 C21 P1 120.3(3) . . ?
C26 C21 P1 120.0(3) . . ?
F2 B1 F3 109.0(5) . . ?
F2 B1 F1 110.1(3) . 8_575 ?
F3 B1 F1 109.7(4) . 8_575 ?
F2 B1 F1 110.1(3) . . ?
F3 B1 F1 109.7(4) . . ?
F1 B1 F1 108.3(5) 8_575 . ?
C23 C22 C21 120.7(4) . . ?
C23 C22 H22 119.7 . . ?
C21 C22 H22 119.7 . . ?
C5 C4 C3 120.3(5) . . ?
C5 C4 H4 119.9 . . ?
C3 C4 H4 119.9 . . ?
C4 C5 N1 119.5(5) . . ?
C4 C5 H5 120.2 . . ?
N1 C5 H5 120.2 . . ?
C25 C24 C23 120.3(4) . . ?
C25 C24 H24 119.9 . . ?
C23 C24 H24 119.9 . . ?
C14 C15 C16 120.0(4) . . ?
C14 C15 H15 120.0 . . ?
C16 C15 H15 120.0 . . ?
C31 C36 C35 119.9(4) . . ?
C31 C36 H36 120.1 . . ?
C35 C36 H36 120.1 . . ?
C15 C16 C11 120.8(4) . . ?
C15 C16 H16 119.6 . . ?
C11 C16 H16 119.6 . . ?
C33 C32 C31 120.2(4) . . ?
C33 C32 H32 119.9 . . ?
C31 C32 H32 119.9 . . ?
C15 C14 C13 120.0(4) . . ?
C15 C14 H14 120.0 . . ?
C13 C14 H14 120.0 . . ?
C13 C12 C11 120.2(3) . . ?
C13 C12 H12 119.9 . . ?
C11 C12 H12 119.9 . . ?
C22 C23 C24 119.7(4) . . ?
C22 C23 H23 120.2 . . ?
C24 C23 H23 120.2 . . ?
C34 C33 C32 119.8(4) . . ?
C34 C33 H33 120.1 . . ?
C32 C33 H33 120.1 . . ?
C24 C25 C26 120.3(4) . . ?
C24 C25 H25 119.9 . . ?
C26 C25 H25 119.9 . . ?
Cl2 C7 Cl3 109.8(4) . . ?
Cl2 C7 H7B 109.7 . . ?
Cl3 C7 H7B 109.7 . . ?
Cl2 C7 H7A 109.7 . . ?
Cl3 C7 H7A 109.7 . . ?
H7B C7 H7A 108.2 . . ?

loop_
_geom_bond_atom_site_label_1
_geom_bond_atom_site_label_2
_geom_bond_distance
_geom_bond_site_symmetry_2
_geom_bond_publ_flag
Ni1 C1 1.861(5) . ?
Ni1 Cl1 2.2034(14) . ?
Ni1 P1 2.2268(10) 8_575 ?
Ni1 P1 2.2268(10) . ?
P1 C31 1.817(4) . ?
P1 C21 1.820(4) . ?
P1 C11 1.829(4) . ?
F2 B1 1.383(7) . ?
F1 B1 1.396(4) . ?
C3 C2 1.372(7) . ?
C3 C4 1.388(8) . ?
C3 H3 0.9500 . ?
F3 B1 1.387(8) . ?
N1 C1 1.347(7) . ?
N1 C5 1.382(7) . ?
N1 C6 1.467(7) . ?
C2 C1 1.427(7) . ?
C2 H2 0.9500 . ?
C31 C36 1.384(5) . ?
C31 C32 1.397(5) . ?
C35 C34 1.377(6) . ?
C35 C36 1.393(5) . ?
C35 H35 0.9500 . ?
C13 C12 1.383(5) . ?
C13 C14 1.384(6) . ?
C13 H13 0.9500 . ?
C34 C33 1.383(6) . ?
C34 H34 0.9500 . ?
C11 C16 1.395(5) . ?
C11 C12 1.396(5) . ?
C26 C21 1.392(5) . ?
C26 C25 1.396(5) . ?
C26 H26 0.9500 . ?
C6 H6A 0.9800 . ?
C6 H6B 0.9800 . ?
C6 H6C 0.9800 . ?
C21 C22 1.390(5) . ?
B1 F1 1.396(4) 8_575 ?
C22 C23 1.379(5) . ?
C22 H22 0.9500 . ?
C4 C5 1.359(8) . ?
C4 H4 0.9500 . ?
C5 H5 0.9500 . ?
C24 C25 1.378(6) . ?
C24 C23 1.389(6) . ?
C24 H24 0.9500 . ?
C15 C14 1.380(6) . ?
C15 C16 1.382(5) . ?
C15 H15 0.9500 . ?
C36 H36 0.9500 . ?
C16 H16 0.9500 . ?
C32 C33 1.386(5) . ?
C32 H32 0.9500 . ?
C14 H14 0.9500 . ?
C12 H12 0.9500 . ?
C23 H23 0.9500 . ?
C33 H33 0.9500 . ?
C25 H25 0.9500 . ?
Cl2 C7 1.756(7) . ?
Cl3 C7 1.762(5) . ?
C7 H7B 0.9900 . ?
C7 H7A 0.9900 . ?

loop_
_geom_torsion_atom_site_label_1
_geom_torsion_atom_site_label_2
_geom_torsion_atom_site_label_3
_geom_torsion_atom_site_label_4
_geom_torsion
_geom_torsion_site_symmetry_1
_geom_torsion_site_symmetry_2
_geom_torsion_site_symmetry_3
_geom_torsion_site_symmetry_4
_geom_torsion_publ_flag
C1 Ni1 P1 C31 -148.3(2) . . . . ?
Cl1 Ni1 P1 C31 49.71(13) . . . . ?
P1 Ni1 P1 C31 -43.5(3) 8_575 . . . ?
C1 Ni1 P1 C21 92.7(2) . . . . ?
Cl1 Ni1 P1 C21 -69.32(13) . . . . ?
P1 Ni1 P1 C21 -162.5(2) 8_575 . . . ?
C1 Ni1 P1 C11 -29.2(2) . . . . ?
Cl1 Ni1 P1 C11 168.83(14) . . . . ?
P1 Ni1 P1 C11 75.7(3) 8_575 . . . ?
C4 C3 C2 C1 0.0 . . . . ?
C21 P1 C31 C36 5.7(4) . . . . ?
C11 P1 C31 C36 114.3(3) . . . . ?
Ni1 P1 C31 C36 -118.7(3) . . . . ?
C21 P1 C31 C32 -179.2(3) . . . . ?
C11 P1 C31 C32 -70.6(3) . . . . ?
Ni1 P1 C31 C32 56.3(3) . . . . ?
C5 N1 C1 C2 0.0 . . . . ?
C6 N1 C1 C2 180.0 . . . . ?
C5 N1 C1 Ni1 180.0 . . . . ?
C6 N1 C1 Ni1 0.0 . . . . ?
C3 C2 C1 N1 0.0 . . . . ?
C3 C2 C1 Ni1 180.0 . . . . ?
Cl1 Ni1 C1 N1 180.000(2) . . . . ?
P1 Ni1 C1 N1 -82.49(3) 8_575 . . . ?
P1 Ni1 C1 N1 82.49(3) . . . . ?
Cl1 Ni1 C1 C2 0.000(3) . . . . ?
P1 Ni1 C1 C2 97.51(3) 8_575 . . . ?
P1 Ni1 C1 C2 -97.51(3) . . . . ?
C36 C35 C34 C33 -0.7(6) . . . . ?
C31 P1 C11 C16 -170.1(3) . . . . ?
C21 P1 C11 C16 -58.3(3) . . . . ?
Ni1 P1 C11 C16 70.0(3) . . . . ?
C31 P1 C11 C12 12.4(4) . . . . ?
C21 P1 C11 C12 124.3(3) . . . . ?
Ni1 P1 C11 C12 -107.4(3) . . . . ?
C25 C26 C21 C22 -0.3(5) . . . . ?
C25 C26 C21 P1 -179.8(3) . . . . ?
C31 P1 C21 C22 71.3(3) . . . . ?
C11 P1 C21 C22 -39.6(3) . . . . ?
Ni1 P1 C21 C22 -169.6(3) . . . . ?
C31 P1 C21 C26 -109.2(3) . . . . ?
C11 P1 C21 C26 139.9(3) . . . . ?
Ni1 P1 C21 C26 9.9(3) . . . . ?
C26 C21 C22 C23 0.9(6) . . . . ?
P1 C21 C22 C23 -179.7(3) . . . . ?
C2 C3 C4 C5 0.0 . . . . ?
C3 C4 C5 N1 0.0 . . . . ?
C1 N1 C5 C4 0.0 . . . . ?
C6 N1 C5 C4 180.0 . . . . ?
C32 C31 C36 C35 -0.4(6) . . . . ?
P1 C31 C36 C35 174.6(3) . . . . ?
C34 C35 C36 C31 1.3(6) . . . . ?
C14 C15 C16 C11 0.1(6) . . . . ?
C12 C11 C16 C15 1.6(6) . . . . ?
P1 C11 C16 C15 -175.9(3) . . . . ?
C36 C31 C32 C33 -0.9(6) . . . . ?
P1 C31 C32 C33 -176.1(3) . . . . ?
C16 C15 C14 C13 -1.3(6) . . . . ?
C12 C13 C14 C15 0.6(6) . . . . ?
C14 C13 C12 C11 1.1(6) . . . . ?
C16 C11 C12 C13 -2.2(6) . . . . ?
P1 C11 C12 C13 175.2(3) . . . . ?
C21 C22 C23 C24 -0.6(6) . . . . ?
C25 C24 C23 C22 -0.2(6) . . . . ?
C35 C34 C33 C32 -0.6(6) . . . . ?
C31 C32 C33 C34 1.5(6) . . . . ?
C23 C24 C25 C26 0.8(6) . . . . ?
C21 C26 C25 C24 -0.5(5) . . . . ?
